data_7720674
loop_
_publ_author_name
'Herniman, Julie M.'
'P Keeling, George'
'King, Rhys P.'
'Light, Mark E.'
'Kandathil Sintho, Navya'
'Snowsill, Kate'
'Reid, Gillian'

_publ_section_title
;
 Transition metal complexes with phosphine oxide appended aza-macrocycles
 - effects of ring size and denticity.
;
_journal_issue 13
_journal_name_full 'Dalton transactions (Cambridge, England : 2003)'
_journal_page_first 5266
_journal_page_last 5275
_journal_paper_doi 10.1039/d6dt00255b
_journal_volume 55
_journal_year 2026
_chemical_formula_moiety 'C45 H48 N3 Ni O3 P3, 2(C24 H20 B), C4 H10 O'
_chemical_formula_sum 'C97 H98 B2 N3 Ni O4 P3'
_chemical_formula_weight 1543.02
_space_group_crystal_system triclinic
_space_group_IT_number 2
_space_group_name_Hall '-P 1'
_space_group_name_H-M_alt 'P -1'
_atom_sites_solution_hydrogens geom
_atom_sites_solution_primary dual
_audit_creation_date 2025-08-05
_audit_creation_method
;
Olex2 1.5
(compiled 2025.07.13 svn.rb7424aed for OlexSys, GUI svn.r7308)
;
_audit_update_record
;
2025-12-15 deposited with the CCDC.	2026-03-02 downloaded from the CCDC.
;
_cell_angle_alpha 117.583(2)
_cell_angle_beta 97.1660(10)
_cell_angle_gamma 105.699(2)
_cell_formula_units_Z 2
_cell_length_a 16.0832(3)
_cell_length_b 18.3082(3)
_cell_length_c 18.3795(3)
_cell_measurement_reflns_used 52751
_cell_measurement_temperature 100(1)
_cell_measurement_theta_max 32.4240
_cell_measurement_theta_min 2.1990
_cell_volume 4415.17(18)
_computing_cell_refinement 'CrysAlisPro 1.171.43.141a (Rigaku OD, 2024)'
_computing_data_collection 'CrysAlisPro 1.171.43.141a (Rigaku OD, 2024)'
_computing_data_reduction 'CrysAlisPro 1.171.43.141a (Rigaku OD, 2024)'
_computing_molecular_graphics 'Olex2 1.5 (Dolomanov et al., 2009)'
_computing_publication_material 'Olex2 1.5 (Dolomanov et al., 2009)'
_computing_structure_refinement 'SHELXL 2018/3 (Sheldrick, 2015)'
_computing_structure_solution 'SHELXT 2018/2 (Sheldrick, 2018)'
_diffrn_ambient_environment N~2~
_diffrn_ambient_temperature 100(1)
_diffrn_detector 'Hybrid Pixel Array Detector'
_diffrn_detector_area_resol_mean 10.0000
_diffrn_detector_type HyPix
_diffrn_measured_fraction_theta_full 0.999
_diffrn_measured_fraction_theta_max 0.887
_diffrn_measurement_details
;
List of Runs (angles in degrees, time in seconds):

  # Type    Start    End  Width  t~exp~   \w     \q     \k     \f   Frames
#--------------------------------------------------------------------------
  1  \w     12.00  58.00   0.50   21.77    --   13.07-127.00-142.00   92
  2  \w      2.00  56.00   0.50   21.77    --   13.07  57.00-180.00  108
  3  \w    -65.00 -22.00   0.50   21.77    --   13.07 -19.00 120.00   86
  4  \w    -65.00 -22.00   0.50   21.77    --   13.07 -19.00  60.00   86
  5  \w     -3.00  30.00   0.50   21.77    --   13.07  70.00 125.60   66
  6  \w    -65.00 -22.00   0.50   21.77    --   13.07 -19.00-180.00   86
  7  \w     -6.00  20.00   0.50   21.77    --   13.07  75.00-105.55   52
  8  \w     -5.00  22.00   0.50   21.77    --   13.07  74.00 143.62   54
  9  \w      2.00  56.00   0.50   21.77    --   13.07  57.00   0.00  108
 10  \w    -65.00 -22.00   0.50   21.77    --   13.07 -19.00 -90.00   86
 11  \w     -6.00  20.00   0.50   21.77    --   13.07  75.00 -67.33   52
 12  \w    -65.00 -22.00   0.50   21.77    --   13.07 -19.00 -30.00   86
 13  \w      2.00  56.00   0.50   21.77    --   13.07  57.00  90.00  108
 14  \w     -6.00  43.00   0.50   21.77    --   13.07 -99.00 -90.00   98
 15  \w    -65.00 -22.00   0.50   21.77    --   13.07 -19.00   0.00   86
 16  \w    -34.00  18.00   0.50   21.77    --  -14.48  77.00   0.00  104
 17  \w    -34.00  18.00   0.50   21.77    --  -14.48  77.00-120.00  104
 18  \w     16.00  64.00   0.50   21.77    --  -14.48  19.00 120.00   96
 19  \w    -34.00  18.00   0.50   21.77    --  -14.48  77.00  30.00  104
 20  \w    -62.00  -3.00   0.50   21.77    --  -14.48 -57.00   0.00  118
 21  \w    -24.00  33.00   0.50   21.77    --   13.07 -77.00 150.00  114
;
_diffrn_measurement_device 'four-circle diffractometer'
_diffrn_measurement_device_type 'ROD, Synergy Custom system, HyPix'
_diffrn_measurement_method '\w scans'
_diffrn_orient_matrix_type 'CrysAlisPro convention (1999,Acta A55,543-557)'
_diffrn_orient_matrix_UB_11 0.0138990000
_diffrn_orient_matrix_UB_12 0.0324514000
_diffrn_orient_matrix_UB_13 -0.0114612000
_diffrn_orient_matrix_UB_21 -0.0154514000
_diffrn_orient_matrix_UB_22 -0.0340203000
_diffrn_orient_matrix_UB_23 -0.0439878000
_diffrn_orient_matrix_UB_31 -0.0431722000
_diffrn_orient_matrix_UB_32 0.0030992000
_diffrn_orient_matrix_UB_33 -0.0027567000
_diffrn_radiation_monochromator mirror
_diffrn_radiation_probe x-ray
_diffrn_radiation_type 'Mo K\a'
_diffrn_radiation_wavelength 0.71073
_diffrn_reflns_av_R_equivalents 0.0490
_diffrn_reflns_av_unetI/netI 0.0452
_diffrn_reflns_Laue_measured_fraction_full 0.999
_diffrn_reflns_Laue_measured_fraction_max 0.887
_diffrn_reflns_limit_h_max 24
_diffrn_reflns_limit_h_min -21
_diffrn_reflns_limit_k_max 27
_diffrn_reflns_limit_k_min -26
_diffrn_reflns_limit_l_max 27
_diffrn_reflns_limit_l_min -26
_diffrn_reflns_number 132615
_diffrn_reflns_point_group_measured_fraction_full 0.999
_diffrn_reflns_point_group_measured_fraction_max 0.887
_diffrn_reflns_theta_full 25.242
_diffrn_reflns_theta_max 32.867
_diffrn_reflns_theta_min 2.313
_diffrn_source 'Rotating-anode X-ray tube'
_diffrn_source_type 'Rigaku (Mo) X-ray Source'
_exptl_absorpt_coefficient_mu 0.325
_exptl_absorpt_correction_T_max 1.00000
_exptl_absorpt_correction_T_min 0.77417
_exptl_absorpt_correction_type multi-scan
_exptl_absorpt_process_details
;
CrysAlisPro 1.171.43.141a (Rigaku Oxford Diffraction, 2024)
Empirical absorption correction using spherical harmonics,
implemented in SCALE3 ABSPACK scaling algorithm.
;
_exptl_crystal_colour colourless
_exptl_crystal_colour_primary colourless
_exptl_crystal_density_diffrn 1.161
_exptl_crystal_description block
_exptl_crystal_F_000 1632
_exptl_crystal_size_max 0.15
_exptl_crystal_size_mid 0.07
_exptl_crystal_size_min 0.03
_refine_diff_density_max 1.961
_refine_diff_density_min -0.489
_refine_diff_density_rms 0.091
_refine_ls_extinction_method none
_refine_ls_goodness_of_fit_ref 1.016
_refine_ls_hydrogen_treatment constr
_refine_ls_matrix_type full
_refine_ls_number_parameters 1040
_refine_ls_number_reflns 29193
_refine_ls_number_restraints 0
_refine_ls_restrained_S_all 1.016
_refine_ls_R_factor_all 0.0890
_refine_ls_R_factor_gt 0.0657
_refine_ls_shift/su_max 0.002
_refine_ls_shift/su_mean 0.000
_refine_ls_structure_factor_coef Fsqd
_refine_ls_weighting_details 'w=1/[\s^2^(Fo^2^)+(0.1053P)^2^+3.9658P] where P=(Fo^2^+2Fc^2^)/3'
_refine_ls_weighting_scheme calc
_refine_ls_wR_factor_gt 0.1790
_refine_ls_wR_factor_ref 0.1919
_reflns_Friedel_coverage 0.000
_reflns_number_gt 22144
_reflns_number_total 29193
_reflns_threshold_expression 'I > 2\s(I)'
_cod_data_source_file d6dt00255b2.cif
_cod_data_source_block 2024rk_ksexp2_auto
_cod_depositor_comments 'Adding full bibliography for 7720665--7720675.cif.'
_cod_original_cell_volume 4415.16(16)
_cod_database_code 7720674
_shelx_shelxl_version_number 2018/3
_chemical_oxdiff_formula 'Ni B C P O N C H'
_shelx_space_group_comment
;
The symmetry employed for this shelxl refinement is uniquely defined
by the following loop, which should always be used as a source of
symmetry information in preference to the above space-group names.
They are only intended as comments.
;
_shelx_estimated_absorpt_t_max 0.990
_shelx_estimated_absorpt_t_min 0.953
_olex2_refinement_description
;
1. Others
 Fixed Sof: O5(0.5) C98(0.5) H98A(0.5) H98B(0.5) H98C(0.5) C99(0.5) H99A(0.5)
 H99B(0.5) C100(0.5) H10A(0.5) H10B(0.5) C101(0.5) H10C(0.5) H10D(0.5)
 H10E(0.5) O4(0.5) C94(0.5) H94A(0.5) H94B(0.5) C96(0.5) H96A(0.5) H96B(0.5)
 C95(0.5) H95A(0.5) H95B(0.5) H95C(0.5) C97(0.5) H97A(0.5) H97B(0.5) H97C(0.5)
2.a Secondary CH2 refined with riding coordinates:
 C43(H43A,H43B), C45(H45A,H45B), C16(H16A,H16B), C13(H13A,H13B), C44(H44A,
 H44B), C30(H30A,H30B), C14(H14A,H14B), C29(H29A,H29B), C15(H15A,H15B),
 C99(H99A,H99B), C100(H10A,H10B), C94(H94A,H94B), C96(H96A,H96B)
2.b Aromatic/amide H refined with riding coordinates:
 C51(H51), C57(H57), C65(H65), C68(H68), C69(H69), C50(H50), C59(H59),
 C63(H63), C49(H49), C47(H47), C53(H53), C8(H8), C89(H89), C36(H36), C42(H42),
 C48(H48), C67(H67), C66(H66), C90(H90), C6(H6), C40(H40), C54(H54), C9(H9),
 C56(H56), C38(H38), C83(H83), C55(H55), C2(H2), C39(H39), C84(H84), C41(H41),
 C60(H60), C12(H12), C62(H62), C24(H24), C32(H32), C35(H35), C33(H33), C34(H34),
  C18(H18), C91(H91), C10(H10), C61(H61), C3(H3), C71(H71), C25(H25), C81(H81),
 C5(H5), C75(H75), C77(H77), C22(H22), C11(H11), C28(H28), C26(H26), C92(H92),
 C72(H72), C93(H93), C4(H4), C80(H80), C74(H74), C79(H79), C85(H85), C27(H27),
 C87(H87), C73(H73), C78(H78), C21(H21), C86(H86), C20(H20), C19(H19)
2.c Idealised Me refined as rotating group:
 C98(H98A,H98B,H98C), C101(H10C,H10D,H10E), C95(H95A,H95B,H95C), C97(H97A,H97B,
 H97C)
;
_olex2_submission_special_instructions 'No special instructions were received'
_oxdiff_exptl_absorpt_empirical_details
;
Empirical correction (ABSPACK) includes:
- Absorption correction using spherical harmonics
- Frame scaling
;
_oxdiff_exptl_absorpt_empirical_full_max 3.077
_oxdiff_exptl_absorpt_empirical_full_min 0.469

loop_
_space_group_symop_operation_xyz
'x, y, z'
'-x, -y, -z'

loop_
_atom_site_label
_atom_site_type_symbol
_atom_site_fract_x
_atom_site_fract_y
_atom_site_fract_z
_atom_site_U_iso_or_equiv
_atom_site_adp_type
_atom_site_occupancy
_atom_site_site_symmetry_order
_atom_site_calc_flag
_atom_site_refinement_flags_posn
_atom_site_refinement_flags_adp
_atom_site_refinement_flags_occupancy
_atom_site_disorder_assembly
_atom_site_disorder_group
Ni1 Ni 0.70178(2) 0.76611(2) 0.70103(2) 0.01776(6) Uani 1 1 d . . . . .
P3 P 0.55178(3) 0.80574(3) 0.63043(3) 0.02093(10) Uani 1 1 d . . . . .
P1 P 0.79777(3) 0.68887(3) 0.57058(3) 0.01999(10) Uani 1 1 d . . . . .
P2 P 0.65194(3) 0.66191(3) 0.78928(3) 0.02249(10) Uani 1 1 d . . . . .
O1 O 0.70957(9) 0.70107(9) 0.57770(9) 0.0193(3) Uani 1 1 d . . . . .
O3 O 0.56754(9) 0.74831(10) 0.66427(10) 0.0225(3) Uani 1 1 d . . . . .
O2 O 0.67153(10) 0.65134(10) 0.70757(9) 0.0236(3) Uani 1 1 d . . . . .
N1 N 0.84242(11) 0.80388(11) 0.74151(11) 0.0213(3) Uani 1 1 d . . . . .
N2 N 0.71488(12) 0.83385(11) 0.83292(11) 0.0231(3) Uani 1 1 d . . . . .
N3 N 0.73165(11) 0.89016(11) 0.71327(11) 0.0215(3) Uani 1 1 d . . . . .
C37 C 0.48702(14) 0.86878(14) 0.68301(14) 0.0251(4) Uani 1 1 d . . . . .
C64 C 0.89793(13) 0.24899(14) 0.20610(13) 0.0230(4) Uani 1 1 d . . . . .
C58 C 0.73702(13) 0.18677(14) 0.09350(13) 0.0237(4) Uani 1 1 d . . . . .
C51 C 0.92951(12) 0.09691(13) 0.01786(12) 0.0209(3) Uani 1 1 d . . . . .
H51 H 0.930123 0.062653 0.043894 0.025 Uiso 1 1 calc R U . . .
C46 C 0.87726(13) 0.14970(13) 0.03837(12) 0.0213(3) Uani 1 1 d . . . . .
C52 C 0.79778(14) 0.07258(14) 0.11758(13) 0.0232(4) Uani 1 1 d . . . . .
C57 C 0.71118(15) 0.00506(14) 0.07747(14) 0.0272(4) Uani 1 1 d . . . . .
H57 H 0.664262 0.012839 0.048446 0.033 Uiso 1 1 calc R U . . .
C31 C 0.49325(13) 0.74327(13) 0.51780(13) 0.0227(4) Uani 1 1 d . . . . .
C65 C 0.96599(15) 0.31971(14) 0.21209(14) 0.0271(4) Uani 1 1 d . . . . .
H65 H 0.975512 0.315966 0.160689 0.033 Uiso 1 1 calc R U . . .
C68 C 0.94464(15) 0.33400(16) 0.36399(14) 0.0297(4) Uani 1 1 d . . . . .
H68 H 0.936672 0.337905 0.415852 0.036 Uiso 1 1 calc R U . . .
C69 C 0.89024(14) 0.25862(15) 0.28521(14) 0.0260(4) Uani 1 1 d . . . . .
H69 H 0.846195 0.211852 0.284970 0.031 Uiso 1 1 calc R U . . .
C1 C 0.85423(13) 0.74191(14) 0.52030(14) 0.0237(4) Uani 1 1 d . . . . .
C50 C 0.98084(13) 0.09228(14) -0.03917(13) 0.0245(4) Uani 1 1 d . . . . .
H50 H 1.016403 0.056647 -0.049900 0.029 Uiso 1 1 calc R U . . .
C7 C 0.78228(13) 0.57423(13) 0.50819(13) 0.0227(4) Uani 1 1 d . . . . .
C59 C 0.71720(16) 0.25528(16) 0.15604(16) 0.0328(5) Uani 1 1 d . . . . .
H59 H 0.758069 0.291559 0.212382 0.039 Uiso 1 1 calc R U . . .
C63 C 0.67382(15) 0.13740(16) 0.01191(15) 0.0297(4) Uani 1 1 d . . . . .
H63 H 0.684466 0.090639 -0.032932 0.036 Uiso 1 1 calc R U . . .
C49 C 0.97986(14) 0.13944(15) -0.07989(14) 0.0291(4) Uani 1 1 d . . . . .
H49 H 1.013779 0.135921 -0.119367 0.035 Uiso 1 1 calc R U . . .
C43 C 0.66250(13) 0.88153(13) 0.64521(13) 0.0216(4) Uani 1 1 d . . . . .
H43A H 0.678524 0.858209 0.590707 0.026 Uiso 1 1 calc R U . . .
H43B H 0.660312 0.940540 0.661716 0.026 Uiso 1 1 calc R U . . .
C47 C 0.87874(15) 0.19705(15) -0.00376(14) 0.0275(4) Uani 1 1 d . . . . .
H47 H 0.844618 0.234066 0.007734 0.033 Uiso 1 1 calc R U . . .
C53 C 0.86276(16) 0.05539(16) 0.15879(15) 0.0294(4) Uani 1 1 d . . . . .
H53 H 0.922046 0.099480 0.187338 0.035 Uiso 1 1 calc R U . . .
C8 C 0.82812(14) 0.54424(15) 0.44748(14) 0.0271(4) Uani 1 1 d . . . . .
H8 H 0.871412 0.585434 0.440275 0.033 Uiso 1 1 calc R U . . .
C89 C 0.22033(15) 0.82024(16) 0.49497(15) 0.0294(4) Uani 1 1 d . . . . .
H89 H 0.257660 0.877908 0.541794 0.035 Uiso 1 1 calc R U . . .
C36 C 0.41402(14) 0.74919(16) 0.48536(15) 0.0294(4) Uani 1 1 d . . . . .
H36 H 0.389975 0.788294 0.523262 0.035 Uiso 1 1 calc R U . . .
C42 C 0.43311(15) 0.84096(16) 0.72572(15) 0.0290(4) Uani 1 1 d . . . . .
H42 H 0.436860 0.794254 0.733918 0.035 Uiso 1 1 calc R U . . .
C48 C 0.92854(16) 0.19193(16) -0.06211(15) 0.0308(4) Uani 1 1 d . . . . .
H48 H 0.927086 0.224683 -0.089666 0.037 Uiso 1 1 calc R U . . .
C45 C 0.88635(13) 0.89051(14) 0.74731(14) 0.0252(4) Uani 1 1 d . . . . .
H45A H 0.938466 0.888613 0.723943 0.030 Uiso 1 1 calc R U . . .
H45B H 0.909701 0.938723 0.808470 0.030 Uiso 1 1 calc R U . . .
C67 C 1.01029(15) 0.40327(15) 0.36693(15) 0.0312(5) Uani 1 1 d . . . . .
H67 H 1.047397 0.454855 0.420364 0.037 Uiso 1 1 calc R U . . .
C16 C 0.65192(15) 0.77396(13) 0.85133(13) 0.0249(4) Uani 1 1 d . . . . .
H16A H 0.590267 0.773040 0.835944 0.030 Uiso 1 1 calc R U . . .
H16B H 0.670591 0.795628 0.913400 0.030 Uiso 1 1 calc R U . . .
C66 C 1.02055(15) 0.39569(15) 0.29076(16) 0.0311(5) Uani 1 1 d . . . . .
H66 H 1.065169 0.442577 0.291663 0.037 Uiso 1 1 calc R U . . .
C90 C 0.19992(16) 0.74976(18) 0.50902(17) 0.0337(5) Uani 1 1 d . . . . .
H90 H 0.223580 0.760296 0.564478 0.040 Uiso 1 1 calc R U . . .
C6 C 0.94729(15) 0.76488(17) 0.53243(17) 0.0323(5) Uani 1 1 d . . . . .
H6 H 0.983205 0.759573 0.573504 0.039 Uiso 1 1 calc R U . . .
C23 C 0.54184(14) 0.58975(14) 0.77258(13) 0.0252(4) Uani 1 1 d . . . . .
C17 C 0.73203(15) 0.64392(15) 0.84941(15) 0.0287(4) Uani 1 1 d . . . . .
C40 C 0.36735(18) 0.94946(18) 0.74282(17) 0.0374(5) Uani 1 1 d . . . . .
H40 H 0.325041 0.975890 0.762136 0.045 Uiso 1 1 calc R U . . .
C13 C 0.86691(13) 0.73199(14) 0.67883(13) 0.0236(4) Uani 1 1 d . . . . .
H13A H 0.856443 0.683709 0.691350 0.028 Uiso 1 1 calc R U . . .
H13B H 0.931688 0.755478 0.683353 0.028 Uiso 1 1 calc R U . . .
C54 C 0.84547(19) -0.02227(17) 0.16026(17) 0.0356(5) Uani 1 1 d . . . . .
H54 H 0.892239 -0.030737 0.188682 0.043 Uiso 1 1 calc R U . . .
C9 C 0.81017(16) 0.45375(16) 0.39750(16) 0.0328(5) Uani 1 1 d . . . . .
H9 H 0.841254 0.433185 0.356085 0.039 Uiso 1 1 calc R U . . .
C56 C 0.69237(18) -0.07315(16) 0.07921(15) 0.0347(5) Uani 1 1 d . . . . .
H56 H 0.632896 -0.116972 0.052121 0.042 Uiso 1 1 calc R U . . .
C38 C 0.48300(17) 0.93864(16) 0.67185(17) 0.0328(5) Uani 1 1 d . . . . .
H38 H 0.521574 0.958609 0.644279 0.039 Uiso 1 1 calc R U . . .
C83 C 0.24670(15) 0.87229(16) 0.25083(16) 0.0304(4) Uani 1 1 d . . . . .
H83 H 0.197050 0.887775 0.238904 0.036 Uiso 1 1 calc R U . . .
C44 C 0.82242(13) 0.91192(13) 0.69885(13) 0.0234(4) Uani 1 1 d . . . . .
H44A H 0.848182 0.975819 0.718466 0.028 Uiso 1 1 calc R U . . .
H44B H 0.815774 0.877340 0.636702 0.028 Uiso 1 1 calc R U . . .
C30 C 0.73436(14) 0.95578(13) 0.80274(13) 0.0239(4) Uani 1 1 d . . . . .
H30A H 0.704076 0.995202 0.799874 0.029 Uiso 1 1 calc R U . . .
H30B H 0.798083 0.993185 0.837634 0.029 Uiso 1 1 calc R U . . .
C88 C 0.18856(14) 0.81018(16) 0.41542(15) 0.0282(4) Uani 1 1 d . . . . .
C55 C 0.7589(2) -0.08778(17) 0.11971(17) 0.0382(6) Uani 1 1 d . . . . .
H55 H 0.745877 -0.141495 0.119881 0.046 Uiso 1 1 calc R U . . .
C2 C 0.80258(15) 0.75218(16) 0.46223(15) 0.0298(4) Uani 1 1 d . . . . .
H2 H 0.739477 0.737034 0.454502 0.036 Uiso 1 1 calc R U . . .
C39 C 0.42212(17) 0.97861(17) 0.70142(17) 0.0361(5) Uani 1 1 d . . . . .
H39 H 0.418118 1.025317 0.693337 0.043 Uiso 1 1 calc R U . . .
C84 C 0.29520(17) 0.84999(17) 0.19119(17) 0.0351(5) Uani 1 1 d . . . . .
H84 H 0.278150 0.850570 0.140132 0.042 Uiso 1 1 calc R U . . .
C41 C 0.37344(17) 0.88224(18) 0.75644(17) 0.0359(5) Uani 1 1 d . . . . .
H41 H 0.337019 0.864460 0.786641 0.043 Uiso 1 1 calc R U . . .
C60 C 0.63975(18) 0.27225(19) 0.13873(19) 0.0436(6) Uani 1 1 d . . . . .
H60 H 0.628520 0.318877 0.183134 0.052 Uiso 1 1 calc R U . . .
C14 C 0.86196(14) 0.81210(15) 0.82634(13) 0.0259(4) Uani 1 1 d . . . . .
H14A H 0.927721 0.842994 0.855553 0.031 Uiso 1 1 calc R U . . .
H14B H 0.843337 0.752208 0.818642 0.031 Uiso 1 1 calc R U . . .
C12 C 0.71918(18) 0.51379(16) 0.51909(17) 0.0346(5) Uani 1 1 d . . . . .
H12 H 0.688084 0.534065 0.560564 0.042 Uiso 1 1 calc R U . . .
C29 C 0.68847(15) 0.91036(14) 0.84662(14) 0.0260(4) Uani 1 1 d . . . . .
H29A H 0.705581 0.953861 0.908945 0.031 Uiso 1 1 calc R U . . .
H29B H 0.622104 0.888984 0.823407 0.031 Uiso 1 1 calc R U . . .
C62 C 0.59640(16) 0.15320(18) -0.00689(17) 0.0373(5) Uani 1 1 d . . . . .
H62 H 0.555511 0.117510 -0.063226 0.045 Uiso 1 1 calc R U . . .
C24 C 0.47196(15) 0.56800(16) 0.70431(17) 0.0330(5) Uani 1 1 d . . . . .
H24 H 0.483546 0.590415 0.667672 0.040 Uiso 1 1 calc R U . . .
C32 C 0.52832(15) 0.68546(15) 0.46113(15) 0.0316(5) Uani 1 1 d . . . . .
H32 H 0.581470 0.679703 0.482766 0.038 Uiso 1 1 calc R U . . .
C35 C 0.37006(16) 0.69837(17) 0.39811(16) 0.0340(5) Uani 1 1 d . . . . .
H35 H 0.315007 0.701278 0.376457 0.041 Uiso 1 1 calc R U . . .
C76 C 0.11409(15) 0.89799(18) 0.35847(17) 0.0333(5) Uani 1 1 d . . . . .
C70 C 0.26906(15) 0.98757(17) 0.48779(17) 0.0320(5) Uani 1 1 d . . . . .
C15 C 0.81126(14) 0.86423(14) 0.88170(13) 0.0271(4) Uani 1 1 d . . . . .
H15A H 0.813121 0.857049 0.931988 0.033 Uiso 1 1 calc R U . . .
H15B H 0.842006 0.928149 0.903195 0.033 Uiso 1 1 calc R U . . .
C33 C 0.48519(18) 0.63663(17) 0.37334(17) 0.0385(6) Uani 1 1 d . . . . .
H33 H 0.509834 0.598848 0.334769 0.046 Uiso 1 1 calc R U . . .
C34 C 0.40645(17) 0.64316(16) 0.34228(16) 0.0359(5) Uani 1 1 d . . . . .
H34 H 0.377007 0.609627 0.282289 0.043 Uiso 1 1 calc R U . . .
C18 C 0.76691(18) 0.58000(19) 0.80293(19) 0.0387(5) Uani 1 1 d . . . . .
H18 H 0.750083 0.550218 0.742042 0.046 Uiso 1 1 calc R U . . .
C82 C 0.26767(15) 0.87291(17) 0.32694(16) 0.0314(5) Uani 1 1 d . . . . .
C91 C 0.14609(18) 0.66541(18) 0.44368(19) 0.0388(5) Uani 1 1 d . . . . .
H91 H 0.131021 0.617377 0.453295 0.047 Uiso 1 1 calc R U . . .
C10 C 0.74759(19) 0.39401(17) 0.40791(17) 0.0387(5) Uani 1 1 d . . . . .
H10 H 0.735353 0.332303 0.373370 0.046 Uiso 1 1 calc R U . . .
C61 C 0.57920(18) 0.2212(2) 0.0569(2) 0.0440(6) Uani 1 1 d . . . . .
H61 H 0.526637 0.232806 0.044819 0.053 Uiso 1 1 calc R U . . .
C3 C 0.84299(19) 0.7846(2) 0.41526(19) 0.0402(6) Uani 1 1 d . . . . .
H3 H 0.808088 0.792769 0.375992 0.048 Uiso 1 1 calc R U . . .
B1 B 0.82641(14) 0.16401(15) 0.11376(14) 0.0209(4) Uani 1 1 d . . . . .
C71 C 0.23644(17) 1.01692(17) 0.55972(18) 0.0368(5) Uani 1 1 d . . . . .
H71 H 0.179464 0.980142 0.555774 0.044 Uiso 1 1 calc R U . . .
C25 C 0.38542(16) 0.51344(18) 0.6902(2) 0.0419(6) Uani 1 1 d . . . . .
H25 H 0.337600 0.498325 0.643608 0.050 Uiso 1 1 calc R U . . .
C81 C 0.05242(17) 0.8277(2) 0.2793(2) 0.0433(6) Uani 1 1 d . . . . .
H81 H 0.068458 0.778615 0.246243 0.052 Uiso 1 1 calc R U . . .
C5 C 0.98661(18) 0.7955(2) 0.4838(2) 0.0444(7) Uani 1 1 d . . . . .
H5 H 1.049510 0.809885 0.490524 0.053 Uiso 1 1 calc R U . . .
C75 C 0.35474(17) 1.04576(19) 0.49986(18) 0.0384(5) Uani 1 1 d . . . . .
H75 H 0.381484 1.028867 0.454349 0.046 Uiso 1 1 calc R U . . .
C77 C 0.08727(18) 0.9701(2) 0.4005(2) 0.0415(6) Uani 1 1 d . . . . .
H77 H 0.127263 1.021003 0.453066 0.050 Uiso 1 1 calc R U . . .
C22 C 0.7569(2) 0.68686(19) 0.93863(18) 0.0441(6) Uani 1 1 d . . . . .
H22 H 0.733119 0.729830 0.970683 0.053 Uiso 1 1 calc R U . . .
C11 C 0.7021(2) 0.42353(18) 0.4688(2) 0.0436(6) Uani 1 1 d . . . . .
H11 H 0.659263 0.381997 0.476029 0.052 Uiso 1 1 calc R U . . .
C28 C 0.52470(18) 0.55700(18) 0.82652(16) 0.0385(6) Uani 1 1 d . . . . .
H28 H 0.572380 0.571607 0.872956 0.046 Uiso 1 1 calc R U . . .
C26 C 0.36821(18) 0.48082(19) 0.7436(2) 0.0468(7) Uani 1 1 d . . . . .
H26 H 0.308741 0.443201 0.733259 0.056 Uiso 1 1 calc R U . . .
C92 C 0.1142(2) 0.65207(19) 0.3632(2) 0.0458(6) Uani 1 1 d . . . . .
H92 H 0.076711 0.594175 0.316815 0.055 Uiso 1 1 calc R U . . .
C72 C 0.28371(19) 1.09723(19) 0.6363(2) 0.0425(6) Uani 1 1 d . . . . .
H72 H 0.259473 1.113770 0.683527 0.051 Uiso 1 1 calc R U . . .
C93 C 0.1366(2) 0.72254(19) 0.34973(18) 0.0433(6) Uani 1 1 d . . . . .
H93 H 0.115666 0.710820 0.293307 0.052 Uiso 1 1 calc R U . . .
C4 C 0.9351(2) 0.8050(2) 0.4263(2) 0.0456(7) Uani 1 1 d . . . . .
H4 H 0.962716 0.825901 0.393322 0.055 Uiso 1 1 calc R U . . .
C80 C -0.03194(19) 0.8268(3) 0.2469(2) 0.0524(8) Uani 1 1 d . . . . .
H80 H -0.072363 0.777047 0.193840 0.063 Uiso 1 1 calc R U . . .
C74 C 0.40121(19) 1.1265(2) 0.5754(2) 0.0458(7) Uani 1 1 d . . . . .
H74 H 0.458182 1.163886 0.580115 0.055 Uiso 1 1 calc R U . . .
C79 C -0.05586(19) 0.8981(3) 0.2922(2) 0.0526(9) Uani 1 1 d . . . . .
H79 H -0.113216 0.897491 0.271194 0.063 Uiso 1 1 calc R U . . .
C85 C 0.36759(18) 0.8272(2) 0.20597(19) 0.0412(6) Uani 1 1 d . . . . .
H85 H 0.400226 0.811143 0.165146 0.049 Uiso 1 1 calc R U . . .
C27 C 0.4372(2) 0.5028(2) 0.8118(2) 0.0510(8) Uani 1 1 d . . . . .
H27 H 0.424977 0.480828 0.848678 0.061 Uiso 1 1 calc R U . . .
C87 C 0.34376(18) 0.8514(2) 0.3404(2) 0.0454(7) Uani 1 1 d . . . . .
H87 H 0.363120 0.853001 0.392295 0.055 Uiso 1 1 calc R U . . .
C73 C 0.3665(2) 1.15333(19) 0.6436(2) 0.0451(6) Uani 1 1 d . . . . .
H73 H 0.398483 1.209241 0.694996 0.054 Uiso 1 1 calc R U . . .
C78 C 0.0034(2) 0.9695(2) 0.3675(3) 0.0509(8) Uani 1 1 d . . . . .
H78 H -0.012192 1.019567 0.398107 0.061 Uiso 1 1 calc R U . . .
C21 C 0.8167(2) 0.6666(2) 0.9806(2) 0.0597(9) Uani 1 1 d . . . . .
H21 H 0.834496 0.696709 1.041475 0.072 Uiso 1 1 calc R U . . .
C86 C 0.3917(2) 0.8279(3) 0.2804(2) 0.0513(8) Uani 1 1 d . . . . .
H86 H 0.441617 0.812349 0.291332 0.062 Uiso 1 1 calc R U . . .
C20 C 0.8504(2) 0.6036(3) 0.9351(3) 0.0649(10) Uani 1 1 d . . . . .
H20 H 0.890318 0.589665 0.964605 0.078 Uiso 1 1 calc R U . . .
C19 C 0.8263(2) 0.5602(3) 0.8462(3) 0.0552(8) Uani 1 1 d . . . . .
H19 H 0.850238 0.517102 0.814833 0.066 Uiso 1 1 calc R U . . .
B2 B 0.21014(16) 0.89365(19) 0.39759(18) 0.0292(5) Uani 1 1 d . . . . .
O5 O 0.8669(4) 0.4766(3) 1.0459(4) 0.0616(13) Uani 0.5 1 d . . P . .
C98 C 0.8529(8) 0.3848(5) 0.8935(7) 0.089(3) Uani 0.5 1 d . . P . .
H98A H 0.830616 0.322022 0.847976 0.133 Uiso 0.5 1 calc R U P . .
H98B H 0.913132 0.415606 0.893660 0.133 Uiso 0.5 1 calc R U P . .
H98C H 0.811564 0.411988 0.883213 0.133 Uiso 0.5 1 calc R U P . .
C99 C 0.8580(8) 0.3922(5) 0.9821(6) 0.080(3) Uani 0.5 1 d . . P . .
H99A H 0.802613 0.347557 0.976711 0.096 Uiso 0.5 1 calc R U P . .
H99B H 0.910272 0.378772 0.999020 0.096 Uiso 0.5 1 calc R U P . .
C100 C 0.8675(9) 0.4843(7) 1.1260(7) 0.096(3) Uani 0.5 1 d . . P . .
H10A H 0.918400 0.470582 1.145241 0.116 Uiso 0.5 1 calc R U P . .
H10B H 0.810724 0.440396 1.119426 0.116 Uiso 0.5 1 calc R U P . .
C101 C 0.8766(7) 0.5756(8) 1.1926(8) 0.112(4) Uani 0.5 1 d . . P . .
H10C H 0.825506 0.588779 1.174393 0.168 Uiso 0.5 1 calc R U P . .
H10D H 0.933141 0.619128 1.199770 0.168 Uiso 0.5 1 calc R U P . .
H10E H 0.877187 0.578546 1.247314 0.168 Uiso 0.5 1 calc R U P . .
O4 O 0.4649(4) 0.3702(4) 0.8988(4) 0.0637(13) Uani 0.5 1 d . . P . .
C94 C 0.3913(6) 0.3025(5) 0.8875(6) 0.071(2) Uani 0.5 1 d . . P . .
H94A H 0.387712 0.309997 0.943739 0.085 Uiso 0.5 1 calc R U P . .
H94B H 0.396883 0.244652 0.852169 0.085 Uiso 0.5 1 calc R U P . .
C96 C 0.5489(6) 0.3731(6) 0.9382(5) 0.067(2) Uani 0.5 1 d . . P . .
H96A H 0.556067 0.316195 0.902585 0.080 Uiso 0.5 1 calc R U P . .
H96B H 0.549383 0.381126 0.995321 0.080 Uiso 0.5 1 calc R U P . .
C95 C 0.3048(6) 0.3050(6) 0.8415(7) 0.079(3) Uani 0.5 1 d . . P . .
H95A H 0.310074 0.299968 0.786993 0.119 Uiso 0.5 1 calc R U P . .
H95B H 0.298186 0.361222 0.878238 0.119 Uiso 0.5 1 calc R U P . .
H95C H 0.251816 0.255382 0.830498 0.119 Uiso 0.5 1 calc R U P . .
C97 C 0.6254(6) 0.4473(7) 0.9478(7) 0.082(3) Uani 0.5 1 d . . P . .
H97A H 0.624928 0.439325 0.891228 0.122 Uiso 0.5 1 calc R U P . .
H97B H 0.682469 0.447703 0.974221 0.122 Uiso 0.5 1 calc R U P . .
H97C H 0.619185 0.503802 0.984403 0.122 Uiso 0.5 1 calc R U P . .

loop_
_atom_site_aniso_label
_atom_site_aniso_U_11
_atom_site_aniso_U_22
_atom_site_aniso_U_33
_atom_site_aniso_U_23
_atom_site_aniso_U_13
_atom_site_aniso_U_12
Ni1 0.01483(11) 0.01692(11) 0.01732(11) 0.00607(9) 0.00446(8) 0.00540(8)
P3 0.0178(2) 0.0225(2) 0.0256(2) 0.0131(2) 0.00934(18) 0.00953(18)
P1 0.0165(2) 0.0218(2) 0.0220(2) 0.01091(19) 0.00672(17) 0.00822(17)
P2 0.0228(2) 0.0205(2) 0.0212(2) 0.00980(19) 0.00540(18) 0.00620(18)
O1 0.0150(5) 0.0228(6) 0.0188(6) 0.0091(5) 0.0052(5) 0.0082(5)
O3 0.0173(6) 0.0232(7) 0.0293(7) 0.0137(6) 0.0087(5) 0.0097(5)
O2 0.0235(6) 0.0244(7) 0.0216(6) 0.0113(6) 0.0074(5) 0.0079(5)
N1 0.0176(7) 0.0207(7) 0.0214(7) 0.0094(6) 0.0019(6) 0.0055(6)
N2 0.0248(8) 0.0202(8) 0.0212(8) 0.0095(6) 0.0059(6) 0.0065(6)
N3 0.0198(7) 0.0213(8) 0.0211(7) 0.0097(6) 0.0063(6) 0.0068(6)
C37 0.0223(9) 0.0259(9) 0.0308(10) 0.0143(8) 0.0111(8) 0.0136(7)
C64 0.0208(8) 0.0238(9) 0.0249(9) 0.0117(8) 0.0063(7) 0.0109(7)
C58 0.0208(8) 0.0236(9) 0.0259(9) 0.0116(8) 0.0066(7) 0.0099(7)
C51 0.0168(8) 0.0213(8) 0.0192(8) 0.0075(7) 0.0023(6) 0.0062(6)
C46 0.0184(8) 0.0195(8) 0.0207(8) 0.0078(7) 0.0039(6) 0.0056(6)
C52 0.0252(9) 0.0234(9) 0.0243(9) 0.0118(8) 0.0124(7) 0.0125(7)
C57 0.0308(10) 0.0243(10) 0.0225(9) 0.0095(8) 0.0113(8) 0.0080(8)
C31 0.0182(8) 0.0224(9) 0.0276(9) 0.0133(8) 0.0066(7) 0.0072(7)
C65 0.0289(10) 0.0231(9) 0.0278(10) 0.0122(8) 0.0066(8) 0.0103(8)
C68 0.0305(10) 0.0323(11) 0.0255(10) 0.0113(9) 0.0079(8) 0.0179(9)
C69 0.0229(9) 0.0295(10) 0.0263(10) 0.0134(8) 0.0085(7) 0.0121(8)
C1 0.0214(8) 0.0224(9) 0.0314(10) 0.0148(8) 0.0126(7) 0.0101(7)
C50 0.0184(8) 0.0244(9) 0.0225(9) 0.0070(7) 0.0047(7) 0.0066(7)
C7 0.0224(8) 0.0216(9) 0.0238(9) 0.0106(7) 0.0066(7) 0.0099(7)
C59 0.0282(10) 0.0293(11) 0.0321(11) 0.0082(9) 0.0051(8) 0.0147(9)
C63 0.0273(10) 0.0321(11) 0.0273(10) 0.0121(9) 0.0054(8) 0.0149(8)
C49 0.0240(9) 0.0314(11) 0.0236(9) 0.0105(8) 0.0073(7) 0.0055(8)
C43 0.0192(8) 0.0226(9) 0.0251(9) 0.0135(7) 0.0075(7) 0.0082(7)
C47 0.0283(10) 0.0287(10) 0.0293(10) 0.0163(9) 0.0091(8) 0.0134(8)
C53 0.0301(10) 0.0315(11) 0.0338(11) 0.0196(9) 0.0138(9) 0.0150(9)
C8 0.0223(9) 0.0284(10) 0.0277(10) 0.0109(8) 0.0079(7) 0.0121(8)
C89 0.0255(9) 0.0348(11) 0.0334(11) 0.0208(10) 0.0079(8) 0.0133(8)
C36 0.0221(9) 0.0352(11) 0.0344(11) 0.0193(10) 0.0087(8) 0.0131(8)
C42 0.0271(10) 0.0333(11) 0.0299(10) 0.0162(9) 0.0124(8) 0.0145(8)
C48 0.0334(11) 0.0328(11) 0.0291(10) 0.0195(9) 0.0095(8) 0.0100(9)
C45 0.0193(8) 0.0239(9) 0.0262(9) 0.0114(8) 0.0036(7) 0.0040(7)
C67 0.0282(10) 0.0253(10) 0.0292(10) 0.0063(8) 0.0015(8) 0.0124(8)
C16 0.0294(10) 0.0203(9) 0.0219(9) 0.0091(7) 0.0093(7) 0.0078(7)
C66 0.0273(10) 0.0218(10) 0.0376(12) 0.0121(9) 0.0041(9) 0.0085(8)
C90 0.0326(11) 0.0435(13) 0.0403(12) 0.0300(11) 0.0135(10) 0.0190(10)
C6 0.0221(9) 0.0388(12) 0.0480(13) 0.0294(11) 0.0143(9) 0.0136(9)
C23 0.0240(9) 0.0212(9) 0.0247(9) 0.0085(8) 0.0080(7) 0.0067(7)
C17 0.0250(9) 0.0287(10) 0.0304(10) 0.0176(9) 0.0017(8) 0.0059(8)
C40 0.0375(12) 0.0432(14) 0.0368(12) 0.0165(11) 0.0193(10) 0.0270(11)
C13 0.0183(8) 0.0256(9) 0.0258(9) 0.0122(8) 0.0048(7) 0.0094(7)
C54 0.0486(14) 0.0382(13) 0.0405(13) 0.0275(11) 0.0226(11) 0.0272(11)
C9 0.0327(11) 0.0313(11) 0.0314(11) 0.0106(9) 0.0077(9) 0.0191(9)
C56 0.0424(13) 0.0241(10) 0.0296(11) 0.0096(9) 0.0174(10) 0.0061(9)
C38 0.0351(11) 0.0344(12) 0.0422(13) 0.0233(10) 0.0210(10) 0.0211(10)
C83 0.0267(10) 0.0307(11) 0.0360(11) 0.0190(9) 0.0092(8) 0.0106(8)
C44 0.0224(8) 0.0205(9) 0.0252(9) 0.0114(7) 0.0071(7) 0.0058(7)
C30 0.0277(9) 0.0180(8) 0.0211(9) 0.0069(7) 0.0074(7) 0.0075(7)
C88 0.0230(9) 0.0339(11) 0.0351(11) 0.0228(9) 0.0095(8) 0.0117(8)
C55 0.0596(16) 0.0268(11) 0.0374(13) 0.0188(10) 0.0269(12) 0.0197(11)
C2 0.0266(10) 0.0350(11) 0.0338(11) 0.0199(10) 0.0135(8) 0.0141(9)
C39 0.0383(12) 0.0353(12) 0.0420(13) 0.0184(11) 0.0171(10) 0.0247(10)
C84 0.0357(12) 0.0332(12) 0.0362(12) 0.0180(10) 0.0117(10) 0.0118(9)
C41 0.0342(11) 0.0453(14) 0.0361(12) 0.0205(11) 0.0213(10) 0.0218(11)
C60 0.0369(12) 0.0389(13) 0.0460(15) 0.0098(11) 0.0105(11) 0.0254(11)
C14 0.0220(9) 0.0271(10) 0.0227(9) 0.0125(8) 0.0004(7) 0.0048(7)
C12 0.0426(13) 0.0294(11) 0.0383(12) 0.0199(10) 0.0205(10) 0.0144(10)
C29 0.0317(10) 0.0211(9) 0.0242(9) 0.0099(8) 0.0111(8) 0.0106(8)
C62 0.0265(10) 0.0438(14) 0.0366(12) 0.0178(11) 0.0017(9) 0.0153(10)
C24 0.0263(10) 0.0316(11) 0.0398(12) 0.0181(10) 0.0051(9) 0.0118(9)
C32 0.0270(10) 0.0270(10) 0.0319(11) 0.0081(9) 0.0016(8) 0.0143(8)
C35 0.0255(10) 0.0369(12) 0.0378(12) 0.0196(10) 0.0024(9) 0.0120(9)
C76 0.0237(9) 0.0496(14) 0.0462(13) 0.0372(12) 0.0156(9) 0.0158(9)
C70 0.0256(10) 0.0354(12) 0.0444(13) 0.0272(11) 0.0095(9) 0.0126(9)
C15 0.0278(10) 0.0236(9) 0.0199(9) 0.0081(8) 0.0018(7) 0.0037(8)
C33 0.0378(12) 0.0308(12) 0.0328(12) 0.0059(10) 0.0010(10) 0.0171(10)
C34 0.0338(11) 0.0281(11) 0.0311(11) 0.0098(9) -0.0035(9) 0.0074(9)
C18 0.0359(12) 0.0438(14) 0.0489(15) 0.0308(12) 0.0143(11) 0.0189(11)
C82 0.0242(9) 0.0378(12) 0.0406(12) 0.0260(10) 0.0114(9) 0.0119(9)
C91 0.0413(13) 0.0366(13) 0.0512(15) 0.0314(12) 0.0155(11) 0.0155(10)
C10 0.0489(14) 0.0251(11) 0.0379(13) 0.0120(10) 0.0076(11) 0.0183(10)
C61 0.0295(11) 0.0465(15) 0.0529(16) 0.0205(13) 0.0057(11) 0.0226(11)
C3 0.0422(13) 0.0520(16) 0.0479(15) 0.0380(13) 0.0193(12) 0.0225(12)
B1 0.0186(9) 0.0212(9) 0.0218(9) 0.0096(8) 0.0058(7) 0.0091(7)
C71 0.0300(11) 0.0355(12) 0.0501(15) 0.0237(11) 0.0157(10) 0.0149(10)
C25 0.0239(10) 0.0351(13) 0.0546(16) 0.0161(12) 0.0031(10) 0.0112(9)
C81 0.0264(11) 0.0668(19) 0.0508(15) 0.0413(15) 0.0121(10) 0.0167(12)
C5 0.0290(11) 0.0574(17) 0.0701(19) 0.0473(16) 0.0255(12) 0.0174(11)
C75 0.0309(11) 0.0477(15) 0.0438(14) 0.0327(12) 0.0091(10) 0.0090(10)
C77 0.0305(11) 0.0554(16) 0.0656(18) 0.0467(15) 0.0211(12) 0.0221(11)
C22 0.0478(15) 0.0357(13) 0.0332(13) 0.0153(11) -0.0071(11) 0.0074(11)
C11 0.0551(16) 0.0288(12) 0.0507(16) 0.0236(12) 0.0206(13) 0.0135(11)
C28 0.0387(12) 0.0389(13) 0.0269(11) 0.0157(10) 0.0094(9) 0.0015(10)
C26 0.0284(11) 0.0368(13) 0.0577(17) 0.0138(12) 0.0198(12) 0.0046(10)
C92 0.0525(16) 0.0327(13) 0.0445(15) 0.0198(12) 0.0060(12) 0.0095(11)
C72 0.0392(13) 0.0418(14) 0.0475(15) 0.0210(12) 0.0149(11) 0.0197(11)
C93 0.0534(16) 0.0391(14) 0.0348(13) 0.0223(11) 0.0027(11) 0.0127(12)
C4 0.0417(14) 0.0561(17) 0.0620(18) 0.0448(16) 0.0276(13) 0.0188(13)
C80 0.0296(12) 0.090(2) 0.0561(18) 0.0554(19) 0.0106(12) 0.0162(14)
C74 0.0342(12) 0.0493(16) 0.0509(16) 0.0345(14) 0.0002(11) 0.0013(11)
C79 0.0313(12) 0.098(3) 0.078(2) 0.076(2) 0.0258(14) 0.0324(15)
C85 0.0365(12) 0.0487(15) 0.0485(15) 0.0291(13) 0.0205(11) 0.0192(11)
C27 0.0457(15) 0.0529(17) 0.0423(15) 0.0237(13) 0.0201(12) 0.0004(13)
C87 0.0345(12) 0.075(2) 0.0561(17) 0.0489(16) 0.0202(12) 0.0302(13)
C73 0.0418(14) 0.0351(13) 0.0513(16) 0.0216(12) 0.0030(12) 0.0106(11)
C78 0.0373(13) 0.074(2) 0.087(2) 0.066(2) 0.0313(15) 0.0343(15)
C21 0.062(2) 0.0506(18) 0.0427(16) 0.0225(14) -0.0202(14) 0.0075(15)
C86 0.0379(14) 0.080(2) 0.073(2) 0.0564(19) 0.0308(14) 0.0373(15)
C20 0.0414(16) 0.074(2) 0.082(3) 0.051(2) -0.0075(16) 0.0165(16)
C19 0.0421(15) 0.066(2) 0.082(2) 0.052(2) 0.0182(15) 0.0284(15)
B2 0.0231(10) 0.0378(13) 0.0373(13) 0.0259(11) 0.0109(9) 0.0133(9)
O5 0.069(3) 0.039(2) 0.071(3) 0.025(2) 0.007(2) 0.026(2)
C98 0.140(9) 0.036(3) 0.118(8) 0.046(4) 0.083(7) 0.040(5)
C99 0.125(8) 0.036(3) 0.095(6) 0.038(4) 0.035(6) 0.040(4)
C100 0.121(9) 0.075(6) 0.079(6) 0.032(5) 0.003(6) 0.042(6)
C101 0.071(6) 0.105(8) 0.088(7) 0.002(6) 0.002(5) 0.031(6)
O4 0.060(3) 0.062(3) 0.078(4) 0.041(3) 0.023(3) 0.025(2)
C94 0.088(6) 0.052(4) 0.068(5) 0.033(4) 0.035(4) 0.011(4)
C96 0.082(5) 0.079(5) 0.050(4) 0.030(4) 0.022(4) 0.051(5)
C95 0.056(4) 0.066(5) 0.104(7) 0.038(5) 0.026(5) 0.017(4)
C97 0.050(4) 0.103(7) 0.101(7) 0.068(6) 0.012(4) 0.020(4)

loop_
_atom_type_symbol
_atom_type_description
_atom_type_scat_dispersion_real
_atom_type_scat_dispersion_imag
_atom_type_scat_source
C C 0.0033 0.0016 'International Tables Vol C Tables 4.2.6.8 and 6.1.1.4'
H H 0.0000 0.0000 'International Tables Vol C Tables 4.2.6.8 and 6.1.1.4'
B B 0.0013 0.0007 'International Tables Vol C Tables 4.2.6.8 and 6.1.1.4'
N N 0.0061 0.0033 'International Tables Vol C Tables 4.2.6.8 and 6.1.1.4'
Ni Ni 0.3393 1.1124 'International Tables Vol C Tables 4.2.6.8 and 6.1.1.4'
O O 0.0106 0.0060 'International Tables Vol C Tables 4.2.6.8 and 6.1.1.4'
P P 0.1023 0.0942 'International Tables Vol C Tables 4.2.6.8 and 6.1.1.4'

loop_
_geom_angle_atom_site_label_1
_geom_angle_atom_site_label_2
_geom_angle_atom_site_label_3
_geom_angle
_geom_angle_site_symmetry_1
_geom_angle_site_symmetry_3
_geom_angle_publ_flag
O1 Ni1 O3 94.73(5) . . ?
O1 Ni1 O2 92.61(6) . . ?
O1 Ni1 N1 86.77(6) . . ?
O1 Ni1 N2 170.89(6) . . ?
O1 Ni1 N3 95.84(6) . . ?
O3 Ni1 O2 93.51(6) . . ?
O3 Ni1 N1 171.18(6) . . ?
O3 Ni1 N2 94.35(6) . . ?
O3 Ni1 N3 86.21(6) . . ?
O2 Ni1 N1 95.11(6) . . ?
O2 Ni1 N2 86.08(6) . . ?
N1 Ni1 N2 84.37(7) . . ?
N3 Ni1 O2 171.54(6) . . ?
N3 Ni1 N1 84.99(7) . . ?
N3 Ni1 N2 85.51(7) . . ?
O3 P3 C37 113.19(9) . . ?
O3 P3 C31 112.94(9) . . ?
O3 P3 C43 107.73(9) . . ?
C37 P3 C43 109.55(10) . . ?
C31 P3 C37 106.34(10) . . ?
C31 P3 C43 106.88(9) . . ?
O1 P1 C1 112.19(9) . . ?
O1 P1 C7 111.99(9) . . ?
O1 P1 C13 107.43(9) . . ?
C1 P1 C7 106.48(10) . . ?
C1 P1 C13 111.65(10) . . ?
C7 P1 C13 107.04(10) . . ?
O2 P2 C16 106.89(9) . . ?
O2 P2 C23 113.77(9) . . ?
O2 P2 C17 112.37(10) . . ?
C23 P2 C16 104.81(10) . . ?
C23 P2 C17 107.45(11) . . ?
C17 P2 C16 111.33(11) . . ?
P1 O1 Ni1 114.86(8) . . ?
P3 O3 Ni1 113.93(8) . . ?
P2 O2 Ni1 114.77(8) . . ?
C45 N1 Ni1 108.45(12) . . ?
C13 N1 Ni1 108.06(12) . . ?
C13 N1 C45 112.25(16) . . ?
C14 N1 Ni1 105.01(12) . . ?
C14 N1 C45 112.02(16) . . ?
C14 N1 C13 110.68(16) . . ?
C16 N2 Ni1 108.54(12) . . ?
C16 N2 C29 111.47(16) . . ?
C16 N2 C15 112.61(17) . . ?
C29 N2 Ni1 103.39(12) . . ?
C29 N2 C15 111.66(16) . . ?
C15 N2 Ni1 108.68(13) . . ?
C43 N3 Ni1 108.22(12) . . ?
C43 N3 C44 110.30(15) . . ?
C43 N3 C30 113.19(16) . . ?
C44 N3 Ni1 105.03(12) . . ?
C44 N3 C30 111.50(15) . . ?
C30 N3 Ni1 108.20(12) . . ?
C42 C37 P3 119.21(17) . . ?
C42 C37 C38 120.71(19) . . ?
C38 C37 P3 119.64(16) . . ?
C65 C64 C69 115.04(19) . . ?
C65 C64 B1 122.85(18) . . ?
C69 C64 B1 121.94(18) . . ?
C59 C58 B1 123.11(18) . . ?
C63 C58 C59 114.89(19) . . ?
C63 C58 B1 121.98(18) . . ?
C46 C51 H51 118.5 . . ?
C50 C51 H51 118.5 . . ?
C50 C51 C46 123.09(19) . . ?
C51 C46 C47 114.98(18) . . ?
C51 C46 B1 122.86(18) . . ?
C47 C46 B1 121.85(18) . . ?
C57 C52 B1 124.46(19) . . ?
C53 C52 C57 115.2(2) . . ?
C53 C52 B1 120.24(18) . . ?
C52 C57 H57 119.1 . . ?
C56 C57 C52 121.7(2) . . ?
C56 C57 H57 119.1 . . ?
C36 C31 P3 122.25(16) . . ?
C36 C31 C32 119.3(2) . . ?
C32 C31 P3 118.39(16) . . ?
C64 C65 H65 118.7 . . ?
C66 C65 C64 122.6(2) . . ?
C66 C65 H65 118.7 . . ?
C69 C68 H68 119.9 . . ?
C67 C68 H68 119.9 . . ?
C67 C68 C69 120.3(2) . . ?
C64 C69 H69 118.6 . . ?
C68 C69 C64 122.7(2) . . ?
C68 C69 H69 118.6 . . ?
C6 C1 P1 121.17(17) . . ?
C2 C1 P1 118.35(16) . . ?
C2 C1 C6 120.2(2) . . ?
C51 C50 H50 119.9 . . ?
C49 C50 C51 120.10(19) . . ?
C49 C50 H50 119.9 . . ?
C8 C7 P1 122.05(16) . . ?
C12 C7 P1 117.81(16) . . ?
C12 C7 C8 120.1(2) . . ?
C58 C59 H59 118.7 . . ?
C60 C59 C58 122.6(2) . . ?
C60 C59 H59 118.7 . . ?
C58 C63 H63 118.2 . . ?
C62 C63 C58 123.5(2) . . ?
C62 C63 H63 118.2 . . ?
C50 C49 H49 120.6 . . ?
C50 C49 C48 118.8(2) . . ?
C48 C49 H49 120.6 . . ?
P3 C43 H43A 109.8 . . ?
P3 C43 H43B 109.8 . . ?
N3 C43 P3 109.46(13) . . ?
N3 C43 H43A 109.8 . . ?
N3 C43 H43B 109.8 . . ?
H43A C43 H43B 108.2 . . ?
C46 C47 H47 118.7 . . ?
C48 C47 C46 122.6(2) . . ?
C48 C47 H47 118.7 . . ?
C52 C53 H53 118.1 . . ?
C54 C53 C52 123.8(2) . . ?
C54 C53 H53 118.1 . . ?
C7 C8 H8 120.1 . . ?
C9 C8 C7 119.8(2) . . ?
C9 C8 H8 120.1 . . ?
C90 C89 H89 118.4 . . ?
C90 C89 C88 123.1(2) . . ?
C88 C89 H89 118.4 . . ?
C31 C36 H36 119.8 . . ?
C35 C36 C31 120.3(2) . . ?
C35 C36 H36 119.8 . . ?
C37 C42 H42 120.3 . . ?
C37 C42 C41 119.3(2) . . ?
C41 C42 H42 120.3 . . ?
C49 C48 C47 120.4(2) . . ?
C49 C48 H48 119.8 . . ?
C47 C48 H48 119.8 . . ?
N1 C45 H45A 109.0 . . ?
N1 C45 H45B 109.0 . . ?
N1 C45 C44 113.07(16) . . ?
H45A C45 H45B 107.8 . . ?
C44 C45 H45A 109.0 . . ?
C44 C45 H45B 109.0 . . ?
C68 C67 H67 120.7 . . ?
C66 C67 C68 118.6(2) . . ?
C66 C67 H67 120.7 . . ?
P2 C16 H16A 109.8 . . ?
P2 C16 H16B 109.8 . . ?
N2 C16 P2 109.51(14) . . ?
N2 C16 H16A 109.8 . . ?
N2 C16 H16B 109.8 . . ?
H16A C16 H16B 108.2 . . ?
C65 C66 H66 119.6 . . ?
C67 C66 C65 120.7(2) . . ?
C67 C66 H66 119.6 . . ?
C89 C90 H90 119.7 . . ?
C91 C90 C89 120.7(2) . . ?
C91 C90 H90 119.7 . . ?
C1 C6 H6 120.4 . . ?
C5 C6 C1 119.3(2) . . ?
C5 C6 H6 120.4 . . ?
C24 C23 P2 117.87(18) . . ?
C24 C23 C28 120.2(2) . . ?
C28 C23 P2 121.93(18) . . ?
C18 C17 P2 117.32(18) . . ?
C22 C17 P2 123.1(2) . . ?
C22 C17 C18 119.5(2) . . ?
C39 C40 H40 119.5 . . ?
C39 C40 C41 121.0(2) . . ?
C41 C40 H40 119.5 . . ?
P1 C13 H13A 109.9 . . ?
P1 C13 H13B 109.9 . . ?
N1 C13 P1 109.06(13) . . ?
N1 C13 H13A 109.9 . . ?
N1 C13 H13B 109.9 . . ?
H13A C13 H13B 108.3 . . ?
C53 C54 H54 120.3 . . ?
C53 C54 C55 119.4(2) . . ?
C55 C54 H54 120.3 . . ?
C8 C9 H9 119.9 . . ?
C10 C9 C8 120.2(2) . . ?
C10 C9 H9 119.9 . . ?
C57 C56 H56 119.5 . . ?
C55 C56 C57 121.1(2) . . ?
C55 C56 H56 119.5 . . ?
C37 C38 H38 120.2 . . ?
C39 C38 C37 119.6(2) . . ?
C39 C38 H38 120.2 . . ?
C84 C83 H83 118.5 . . ?
C82 C83 H83 118.5 . . ?
C82 C83 C84 123.1(2) . . ?
N3 C44 C45 110.89(16) . . ?
N3 C44 H44A 109.5 . . ?
N3 C44 H44B 109.5 . . ?
C45 C44 H44A 109.5 . . ?
C45 C44 H44B 109.5 . . ?
H44A C44 H44B 108.0 . . ?
N3 C30 H30A 109.1 . . ?
N3 C30 H30B 109.1 . . ?
N3 C30 C29 112.42(16) . . ?
H30A C30 H30B 107.9 . . ?
C29 C30 H30A 109.1 . . ?
C29 C30 H30B 109.1 . . ?
C89 C88 C93 114.4(2) . . ?
C89 C88 B2 124.0(2) . . ?
C93 C88 B2 121.6(2) . . ?
C54 C55 H55 120.6 . . ?
C56 C55 C54 118.8(2) . . ?
C56 C55 H55 120.6 . . ?
C1 C2 H2 120.0 . . ?
C1 C2 C3 120.0(2) . . ?
C3 C2 H2 120.0 . . ?
C40 C39 C38 119.3(2) . . ?
C40 C39 H39 120.3 . . ?
C38 C39 H39 120.3 . . ?
C83 C84 H84 119.8 . . ?
C85 C84 C83 120.3(2) . . ?
C85 C84 H84 119.8 . . ?
C42 C41 H41 120.1 . . ?
C40 C41 C42 119.9(2) . . ?
C40 C41 H41 120.1 . . ?
C59 C60 H60 119.9 . . ?
C61 C60 C59 120.2(2) . . ?
C61 C60 H60 119.9 . . ?
N1 C14 H14A 109.6 . . ?
N1 C14 H14B 109.6 . . ?
N1 C14 C15 110.29(17) . . ?
H14A C14 H14B 108.1 . . ?
C15 C14 H14A 109.6 . . ?
C15 C14 H14B 109.6 . . ?
C7 C12 H12 120.2 . . ?
C11 C12 C7 119.5(2) . . ?
C11 C12 H12 120.2 . . ?
N2 C29 C30 111.24(17) . . ?
N2 C29 H29A 109.4 . . ?
N2 C29 H29B 109.4 . . ?
C30 C29 H29A 109.4 . . ?
C30 C29 H29B 109.4 . . ?
H29A C29 H29B 108.0 . . ?
C63 C62 H62 120.2 . . ?
C61 C62 C63 119.7(2) . . ?
C61 C62 H62 120.2 . . ?
C23 C24 H24 120.2 . . ?
C25 C24 C23 119.5(2) . . ?
C25 C24 H24 120.2 . . ?
C31 C32 H32 120.0 . . ?
C33 C32 C31 119.9(2) . . ?
C33 C32 H32 120.0 . . ?
C36 C35 H35 120.0 . . ?
C36 C35 C34 120.0(2) . . ?
C34 C35 H35 120.0 . . ?
C81 C76 C77 114.7(2) . . ?
C81 C76 B2 121.4(2) . . ?
C77 C76 B2 123.9(2) . . ?
C71 C70 C75 114.6(2) . . ?
C71 C70 B2 121.7(2) . . ?
C75 C70 B2 123.7(2) . . ?
N2 C15 C14 112.12(16) . . ?
N2 C15 H15A 109.2 . . ?
N2 C15 H15B 109.2 . . ?
C14 C15 H15A 109.2 . . ?
C14 C15 H15B 109.2 . . ?
H15A C15 H15B 107.9 . . ?
C32 C33 H33 120.0 . . ?
C34 C33 C32 119.9(2) . . ?
C34 C33 H33 120.0 . . ?
C35 C34 H34 119.8 . . ?
C33 C34 C35 120.5(2) . . ?
C33 C34 H34 119.8 . . ?
C17 C18 H18 120.1 . . ?
C19 C18 C17 119.9(3) . . ?
C19 C18 H18 120.1 . . ?
C83 C82 C87 114.6(2) . . ?
C83 C82 B2 125.5(2) . . ?
C87 C82 B2 119.9(2) . . ?
C90 C91 H91 120.9 . . ?
C90 C91 C92 118.2(2) . . ?
C92 C91 H91 120.9 . . ?
C9 C10 H10 119.8 . . ?
C9 C10 C11 120.3(2) . . ?
C11 C10 H10 119.8 . . ?
C60 C61 H61 120.5 . . ?
C62 C61 C60 119.1(2) . . ?
C62 C61 H61 120.5 . . ?
C2 C3 H3 120.4 . . ?
C2 C3 C4 119.2(2) . . ?
C4 C3 H3 120.4 . . ?
C58 B1 C64 108.51(16) . . ?
C58 B1 C46 110.50(16) . . ?
C58 B1 C52 110.96(16) . . ?
C46 B1 C64 108.23(15) . . ?
C52 B1 C64 110.38(16) . . ?
C52 B1 C46 108.21(16) . . ?
C70 C71 H71 118.5 . . ?
C72 C71 C70 123.0(2) . . ?
C72 C71 H71 118.5 . . ?
C24 C25 H25 119.8 . . ?
C26 C25 C24 120.4(3) . . ?
C26 C25 H25 119.8 . . ?
C76 C81 H81 118.6 . . ?
C76 C81 C80 122.9(3) . . ?
C80 C81 H81 118.6 . . ?
C6 C5 H5 119.9 . . ?
C4 C5 C6 120.1(2) . . ?
C4 C5 H5 119.9 . . ?
C70 C75 H75 118.8 . . ?
C74 C75 C70 122.5(3) . . ?
C74 C75 H75 118.8 . . ?
C76 C77 H77 118.9 . . ?
C78 C77 C76 122.2(3) . . ?
C78 C77 H77 118.9 . . ?
C17 C22 H22 120.1 . . ?
C21 C22 C17 119.7(3) . . ?
C21 C22 H22 120.1 . . ?
C12 C11 C10 120.1(2) . . ?
C12 C11 H11 120.0 . . ?
C10 C11 H11 120.0 . . ?
C23 C28 H28 120.2 . . ?
C27 C28 C23 119.5(3) . . ?
C27 C28 H28 120.2 . . ?
C25 C26 H26 119.9 . . ?
C27 C26 C25 120.2(2) . . ?
C27 C26 H26 119.9 . . ?
C91 C92 H92 119.7 . . ?
C93 C92 C91 120.5(3) . . ?
C93 C92 H92 119.7 . . ?
C71 C72 H72 120.0 . . ?
C71 C72 C73 119.9(3) . . ?
C73 C72 H72 120.0 . . ?
C88 C93 H93 118.5 . . ?
C92 C93 C88 123.1(3) . . ?
C92 C93 H93 118.5 . . ?
C3 C4 H4 119.4 . . ?
C5 C4 C3 121.2(2) . . ?
C5 C4 H4 119.4 . . ?
C81 C80 H80 120.1 . . ?
C79 C80 C81 119.8(3) . . ?
C79 C80 H80 120.1 . . ?
C75 C74 H74 119.4 . . ?
C73 C74 C75 121.2(3) . . ?
C73 C74 H74 119.4 . . ?
C80 C79 H79 120.3 . . ?
C78 C79 C80 119.4(3) . . ?
C78 C79 H79 120.3 . . ?
C84 C85 H85 120.6 . . ?
C86 C85 C84 118.9(3) . . ?
C86 C85 H85 120.6 . . ?
C28 C27 H27 120.0 . . ?
C26 C27 C28 120.1(3) . . ?
C26 C27 H27 120.0 . . ?
C82 C87 H87 118.8 . . ?
C86 C87 C82 122.5(3) . . ?
C86 C87 H87 118.8 . . ?
C72 C73 H73 120.6 . . ?
C74 C73 C72 118.8(3) . . ?
C74 C73 H73 120.6 . . ?
C77 C78 H78 119.6 . . ?
C79 C78 C77 120.9(3) . . ?
C79 C78 H78 119.6 . . ?
C22 C21 H21 119.6 . . ?
C20 C21 C22 120.8(3) . . ?
C20 C21 H21 119.6 . . ?
C85 C86 C87 120.6(3) . . ?
C85 C86 H86 119.7 . . ?
C87 C86 H86 119.7 . . ?
C21 C20 H20 119.9 . . ?
C21 C20 C19 120.2(3) . . ?
C19 C20 H20 119.9 . . ?
C18 C19 H19 120.1 . . ?
C20 C19 C18 119.9(3) . . ?
C20 C19 H19 120.1 . . ?
C76 B2 C88 109.93(18) . . ?
C70 B2 C88 109.59(19) . . ?
C70 B2 C76 109.4(2) . . ?
C70 B2 C82 111.11(19) . . ?
C82 B2 C88 106.41(19) . . ?
C82 B2 C76 110.32(19) . . ?
C99 O5 C100 113.3(7) . . ?
H98A C98 H98B 109.5 . . ?
H98A C98 H98C 109.5 . . ?
H98B C98 H98C 109.5 . . ?
C99 C98 H98A 109.5 . . ?
C99 C98 H98B 109.5 . . ?
C99 C98 H98C 109.5 . . ?
O5 C99 C98 111.9(6) . . ?
O5 C99 H99A 109.2 . . ?
O5 C99 H99B 109.2 . . ?
C98 C99 H99A 109.2 . . ?
C98 C99 H99B 109.2 . . ?
H99A C99 H99B 107.9 . . ?
O5 C100 H10A 109.3 . . ?
O5 C100 H10B 109.3 . . ?
O5 C100 C101 111.8(10) . . ?
H10A C100 H10B 107.9 . . ?
C101 C100 H10A 109.3 . . ?
C101 C100 H10B 109.3 . . ?
C100 C101 H10C 109.5 . . ?
C100 C101 H10D 109.5 . . ?
C100 C101 H10E 109.5 . . ?
H10C C101 H10D 109.5 . . ?
H10C C101 H10E 109.5 . . ?
H10D C101 H10E 109.5 . . ?
C94 O4 C96 113.6(7) . . ?
O4 C94 H94A 110.0 . . ?
O4 C94 H94B 110.0 . . ?
O4 C94 C95 108.4(7) . . ?
H94A C94 H94B 108.4 . . ?
C95 C94 H94A 110.0 . . ?
C95 C94 H94B 110.0 . . ?
O4 C96 H96A 109.5 . . ?
O4 C96 H96B 109.5 . . ?
O4 C96 C97 110.7(7) . . ?
H96A C96 H96B 108.1 . . ?
C97 C96 H96A 109.5 . . ?
C97 C96 H96B 109.5 . . ?
C94 C95 H95A 109.5 . . ?
C94 C95 H95B 109.5 . . ?
C94 C95 H95C 109.5 . . ?
H95A C95 H95B 109.5 . . ?
H95A C95 H95C 109.5 . . ?
H95B C95 H95C 109.5 . . ?
C96 C97 H97A 109.5 . . ?
C96 C97 H97B 109.5 . . ?
C96 C97 H97C 109.5 . . ?
H97A C97 H97B 109.5 . . ?
H97A C97 H97C 109.5 . . ?
H97B C97 H97C 109.5 . . ?

loop_
_geom_bond_atom_site_label_1
_geom_bond_atom_site_label_2
_geom_bond_distance
_geom_bond_site_symmetry_2
_geom_bond_publ_flag
Ni1 O1 2.0551(13) . ?
Ni1 O3 2.0675(14) . ?
Ni1 O2 2.0885(15) . ?
Ni1 N1 2.0989(16) . ?
Ni1 N2 2.0990(17) . ?
Ni1 N3 2.0854(18) . ?
P3 O3 1.5058(15) . ?
P3 C37 1.794(2) . ?
P3 C31 1.794(2) . ?
P3 C43 1.834(2) . ?
P1 O1 1.5068(14) . ?
P1 C1 1.785(2) . ?
P1 C7 1.789(2) . ?
P1 C13 1.827(2) . ?
P2 O2 1.5079(15) . ?
P2 C16 1.828(2) . ?
P2 C23 1.788(2) . ?
P2 C17 1.789(2) . ?
N1 C45 1.498(3) . ?
N1 C13 1.485(3) . ?
N1 C14 1.479(3) . ?
N2 C16 1.473(3) . ?
N2 C29 1.493(3) . ?
N2 C15 1.497(3) . ?
N3 C43 1.484(3) . ?
N3 C44 1.497(3) . ?
N3 C30 1.508(3) . ?
C37 C42 1.389(3) . ?
C37 C38 1.402(3) . ?
C64 C65 1.399(3) . ?
C64 C69 1.407(3) . ?
C64 B1 1.650(3) . ?
C58 C59 1.403(3) . ?
C58 C63 1.402(3) . ?
C58 B1 1.647(3) . ?
C51 H51 0.9500 . ?
C51 C46 1.401(3) . ?
C51 C50 1.400(3) . ?
C46 C47 1.402(3) . ?
C46 B1 1.649(3) . ?
C52 C57 1.407(3) . ?
C52 C53 1.402(3) . ?
C52 B1 1.649(3) . ?
C57 H57 0.9500 . ?
C57 C56 1.397(3) . ?
C31 C36 1.391(3) . ?
C31 C32 1.404(3) . ?
C65 H65 0.9500 . ?
C65 C66 1.399(3) . ?
C68 H68 0.9500 . ?
C68 C69 1.395(3) . ?
C68 C67 1.387(3) . ?
C69 H69 0.9500 . ?
C1 C6 1.399(3) . ?
C1 C2 1.383(3) . ?
C50 H50 0.9500 . ?
C50 C49 1.382(3) . ?
C7 C8 1.395(3) . ?
C7 C12 1.394(3) . ?
C59 H59 0.9500 . ?
C59 C60 1.397(3) . ?
C63 H63 0.9500 . ?
C63 C62 1.391(3) . ?
C49 H49 0.9500 . ?
C49 C48 1.385(3) . ?
C43 H43A 0.9900 . ?
C43 H43B 0.9900 . ?
C47 H47 0.9500 . ?
C47 C48 1.401(3) . ?
C53 H53 0.9500 . ?
C53 C54 1.387(3) . ?
C8 H8 0.9500 . ?
C8 C9 1.392(3) . ?
C89 H89 0.9500 . ?
C89 C90 1.393(3) . ?
C89 C88 1.395(3) . ?
C36 H36 0.9500 . ?
C36 C35 1.384(3) . ?
C42 H42 0.9500 . ?
C42 C41 1.394(3) . ?
C48 H48 0.9500 . ?
C45 H45A 0.9900 . ?
C45 H45B 0.9900 . ?
C45 C44 1.522(3) . ?
C67 H67 0.9500 . ?
C67 C66 1.377(4) . ?
C16 H16A 0.9900 . ?
C16 H16B 0.9900 . ?
C66 H66 0.9500 . ?
C90 H90 0.9500 . ?
C90 C91 1.370(4) . ?
C6 H6 0.9500 . ?
C6 C5 1.388(3) . ?
C23 C24 1.393(3) . ?
C23 C28 1.395(3) . ?
C17 C18 1.401(4) . ?
C17 C22 1.393(4) . ?
C40 H40 0.9500 . ?
C40 C39 1.389(4) . ?
C40 C41 1.390(4) . ?
C13 H13A 0.9900 . ?
C13 H13B 0.9900 . ?
C54 H54 0.9500 . ?
C54 C55 1.393(4) . ?
C9 H9 0.9500 . ?
C9 C10 1.375(4) . ?
C56 H56 0.9500 . ?
C56 C55 1.383(4) . ?
C38 H38 0.9500 . ?
C38 C39 1.394(3) . ?
C83 H83 0.9500 . ?
C83 C84 1.396(3) . ?
C83 C82 1.391(3) . ?
C44 H44A 0.9900 . ?
C44 H44B 0.9900 . ?
C30 H30A 0.9900 . ?
C30 H30B 0.9900 . ?
C30 C29 1.524(3) . ?
C88 C93 1.400(4) . ?
C88 B2 1.664(3) . ?
C55 H55 0.9500 . ?
C2 H2 0.9500 . ?
C2 C3 1.388(3) . ?
C39 H39 0.9500 . ?
C84 H84 0.9500 . ?
C84 C85 1.376(4) . ?
C41 H41 0.9500 . ?
C60 H60 0.9500 . ?
C60 C61 1.387(4) . ?
C14 H14A 0.9900 . ?
C14 H14B 0.9900 . ?
C14 C15 1.530(3) . ?
C12 H12 0.9500 . ?
C12 C11 1.392(4) . ?
C29 H29A 0.9900 . ?
C29 H29B 0.9900 . ?
C62 H62 0.9500 . ?
C62 C61 1.385(4) . ?
C24 H24 0.9500 . ?
C24 C25 1.386(3) . ?
C32 H32 0.9500 . ?
C32 C33 1.391(3) . ?
C35 H35 0.9500 . ?
C35 C34 1.388(4) . ?
C76 C81 1.404(4) . ?
C76 C77 1.404(4) . ?
C76 B2 1.659(3) . ?
C70 C71 1.407(4) . ?
C70 C75 1.412(3) . ?
C70 B2 1.640(4) . ?
C15 H15A 0.9900 . ?
C15 H15B 0.9900 . ?
C33 H33 0.9500 . ?
C33 C34 1.381(3) . ?
C34 H34 0.9500 . ?
C18 H18 0.9500 . ?
C18 C19 1.392(4) . ?
C82 C87 1.410(3) . ?
C82 B2 1.649(3) . ?
C91 H91 0.9500 . ?
C91 C92 1.386(4) . ?
C10 H10 0.9500 . ?
C10 C11 1.393(4) . ?
C61 H61 0.9500 . ?
C3 H3 0.9500 . ?
C3 C4 1.390(4) . ?
C71 H71 0.9500 . ?
C71 C72 1.390(4) . ?
C25 H25 0.9500 . ?
C25 C26 1.384(5) . ?
C81 H81 0.9500 . ?
C81 C80 1.405(4) . ?
C5 H5 0.9500 . ?
C5 C4 1.364(4) . ?
C75 H75 0.9500 . ?
C75 C74 1.383(4) . ?
C77 H77 0.9500 . ?
C77 C78 1.403(4) . ?
C22 H22 0.9500 . ?
C22 C21 1.389(4) . ?
C11 H11 0.9500 . ?
C28 H28 0.9500 . ?
C28 C27 1.392(4) . ?
C26 H26 0.9500 . ?
C26 C27 1.382(5) . ?
C92 H92 0.9500 . ?
C92 C93 1.386(4) . ?
C72 H72 0.9500 . ?
C72 C73 1.391(4) . ?
C93 H93 0.9500 . ?
C4 H4 0.9500 . ?
C80 H80 0.9500 . ?
C80 C79 1.374(5) . ?
C74 H74 0.9500 . ?
C74 C73 1.370(5) . ?
C79 H79 0.9500 . ?
C79 C78 1.362(5) . ?
C85 H85 0.9500 . ?
C85 C86 1.366(4) . ?
C27 H27 0.9500 . ?
C87 H87 0.9500 . ?
C87 C86 1.397(4) . ?
C73 H73 0.9500 . ?
C78 H78 0.9500 . ?
C21 H21 0.9500 . ?
C21 C20 1.370(6) . ?
C86 H86 0.9500 . ?
C20 H20 0.9500 . ?
C20 C19 1.388(6) . ?
C19 H19 0.9500 . ?
O5 C99 1.394(9) . ?
O5 C100 1.409(12) . ?
C98 H98A 0.9800 . ?
C98 H98B 0.9800 . ?
C98 H98C 0.9800 . ?
C98 C99 1.560(13) . ?
C99 H99A 0.9900 . ?
C99 H99B 0.9900 . ?
C100 H10A 0.9900 . ?
C100 H10B 0.9900 . ?
C100 C101 1.497(14) . ?
C101 H10C 0.9800 . ?
C101 H10D 0.9800 . ?
C101 H10E 0.9800 . ?
O4 C94 1.373(9) . ?
O4 C96 1.425(9) . ?
C94 H94A 0.9900 . ?
C94 H94B 0.9900 . ?
C94 C95 1.558(13) . ?
C96 H96A 0.9900 . ?
C96 H96B 0.9900 . ?
C96 C97 1.485(12) . ?
C95 H95A 0.9800 . ?
C95 H95B 0.9800 . ?
C95 H95C 0.9800 . ?
C97 H97A 0.9800 . ?
C97 H97B 0.9800 . ?
C97 H97C 0.9800 . ?

loop_
_geom_torsion_atom_site_label_1
_geom_torsion_atom_site_label_2
_geom_torsion_atom_site_label_3
_geom_torsion_atom_site_label_4
_geom_torsion
_geom_torsion_site_symmetry_1
_geom_torsion_site_symmetry_2
_geom_torsion_site_symmetry_3
_geom_torsion_site_symmetry_4
_geom_torsion_publ_flag
Ni1 N1 C45 C44 -17.2(2) . . . . ?
Ni1 N1 C13 P1 39.33(15) . . . . ?
Ni1 N1 C14 C15 -46.19(18) . . . . ?
Ni1 N2 C16 P2 40.40(16) . . . . ?
Ni1 N2 C29 C30 -46.31(18) . . . . ?
Ni1 N2 C15 C14 -19.9(2) . . . . ?
Ni1 N3 C43 P3 38.10(15) . . . . ?
Ni1 N3 C44 C45 -44.35(18) . . . . ?
Ni1 N3 C30 C29 -17.2(2) . . . . ?
P3 C37 C42 C41 -171.26(19) . . . . ?
P3 C37 C38 C39 170.1(2) . . . . ?
P3 C31 C36 C35 -178.66(18) . . . . ?
P3 C31 C32 C33 -179.4(2) . . . . ?
P1 C1 C6 C5 171.8(2) . . . . ?
P1 C1 C2 C3 -173.3(2) . . . . ?
P1 C7 C8 C9 -176.71(17) . . . . ?
P1 C7 C12 C11 177.0(2) . . . . ?
P2 C23 C24 C25 -178.94(19) . . . . ?
P2 C23 C28 C27 178.4(2) . . . . ?
P2 C17 C18 C19 -177.0(2) . . . . ?
P2 C17 C22 C21 177.3(2) . . . . ?
O1 P1 C1 C6 158.26(18) . . . . ?
O1 P1 C1 C2 -27.9(2) . . . . ?
O1 P1 C7 C8 137.23(17) . . . . ?
O1 P1 C7 C12 -40.0(2) . . . . ?
O1 P1 C13 N1 -29.09(16) . . . . ?
O3 P3 C37 C42 -21.1(2) . . . . ?
O3 P3 C37 C38 166.51(18) . . . . ?
O3 P3 C31 C36 125.43(18) . . . . ?
O3 P3 C31 C32 -53.4(2) . . . . ?
O3 P3 C43 N3 -21.72(16) . . . . ?
O2 P2 C16 N2 -30.57(17) . . . . ?
O2 P2 C23 C24 -32.8(2) . . . . ?
O2 P2 C23 C28 148.5(2) . . . . ?
O2 P2 C17 C18 -34.4(2) . . . . ?
O2 P2 C17 C22 149.0(2) . . . . ?
N1 C45 C44 N3 42.3(2) . . . . ?
N1 C14 C15 N2 45.6(2) . . . . ?
N3 C30 C29 N2 44.2(2) . . . . ?
C37 P3 O3 Ni1 -127.30(10) . . . . ?
C37 P3 C31 C36 0.7(2) . . . . ?
C37 P3 C31 C32 -178.18(18) . . . . ?
C37 P3 C43 N3 101.81(15) . . . . ?
C37 C42 C41 C40 1.1(4) . . . . ?
C37 C38 C39 C40 1.1(4) . . . . ?
C64 C65 C66 C67 1.2(3) . . . . ?
C58 C59 C60 C61 -0.8(5) . . . . ?
C58 C63 C62 C61 0.4(4) . . . . ?
C51 C46 C47 C48 0.1(3) . . . . ?
C51 C46 B1 C64 87.8(2) . . . . ?
C51 C46 B1 C58 -153.48(18) . . . . ?
C51 C46 B1 C52 -31.8(2) . . . . ?
C51 C50 C49 C48 1.0(3) . . . . ?
C46 C51 C50 C49 -1.6(3) . . . . ?
C46 C47 C48 C49 -0.7(4) . . . . ?
C52 C57 C56 C55 -0.9(3) . . . . ?
C52 C53 C54 C55 -0.7(4) . . . . ?
C57 C52 C53 C54 0.7(3) . . . . ?
C57 C52 B1 C64 143.61(19) . . . . ?
C57 C52 B1 C58 23.3(3) . . . . ?
C57 C52 B1 C46 -98.1(2) . . . . ?
C57 C56 C55 C54 1.0(3) . . . . ?
C31 P3 O3 Ni1 111.78(10) . . . . ?
C31 P3 C37 C42 103.49(19) . . . . ?
C31 P3 C37 C38 -68.9(2) . . . . ?
C31 P3 C43 N3 -143.37(13) . . . . ?
C31 C36 C35 C34 -1.9(4) . . . . ?
C31 C32 C33 C34 -1.9(4) . . . . ?
C65 C64 C69 C68 1.7(3) . . . . ?
C65 C64 B1 C58 -90.8(2) . . . . ?
C65 C64 B1 C46 29.1(3) . . . . ?
C65 C64 B1 C52 147.41(19) . . . . ?
C68 C67 C66 C65 -0.1(3) . . . . ?
C69 C64 C65 C66 -1.9(3) . . . . ?
C69 C64 B1 C58 84.3(2) . . . . ?
C69 C64 B1 C46 -155.80(18) . . . . ?
C69 C64 B1 C52 -37.5(2) . . . . ?
C69 C68 C67 C66 -0.2(3) . . . . ?
C1 P1 O1 Ni1 -119.35(10) . . . . ?
C1 P1 C7 C8 14.3(2) . . . . ?
C1 P1 C7 C12 -162.93(18) . . . . ?
C1 P1 C13 N1 94.32(15) . . . . ?
C1 C6 C5 C4 1.5(4) . . . . ?
C1 C2 C3 C4 1.1(4) . . . . ?
C50 C51 C46 C47 1.0(3) . . . . ?
C50 C51 C46 B1 -172.72(18) . . . . ?
C50 C49 C48 C47 0.1(3) . . . . ?
C7 P1 O1 Ni1 120.98(10) . . . . ?
C7 P1 C1 C6 -78.9(2) . . . . ?
C7 P1 C1 C2 94.92(19) . . . . ?
C7 P1 C13 N1 -149.53(14) . . . . ?
C7 C8 C9 C10 -0.1(3) . . . . ?
C7 C12 C11 C10 -0.2(4) . . . . ?
C59 C58 C63 C62 -0.7(4) . . . . ?
C59 C58 B1 C64 -15.8(3) . . . . ?
C59 C58 B1 C46 -134.3(2) . . . . ?
C59 C58 B1 C52 105.7(2) . . . . ?
C59 C60 C61 C62 0.4(5) . . . . ?
C63 C58 C59 C60 0.9(4) . . . . ?
C63 C58 B1 C64 165.4(2) . . . . ?
C63 C58 B1 C46 46.9(3) . . . . ?
C63 C58 B1 C52 -73.2(3) . . . . ?
C63 C62 C61 C60 -0.2(5) . . . . ?
C43 P3 O3 Ni1 -6.01(11) . . . . ?
C43 P3 C37 C42 -141.34(18) . . . . ?
C43 P3 C37 C38 46.3(2) . . . . ?
C43 P3 C31 C36 -116.27(19) . . . . ?
C43 P3 C31 C32 64.9(2) . . . . ?
C43 N3 C44 C45 -160.74(16) . . . . ?
C43 N3 C30 C29 102.8(2) . . . . ?
C47 C46 B1 C64 -85.5(2) . . . . ?
C47 C46 B1 C58 33.2(3) . . . . ?
C47 C46 B1 C52 154.88(19) . . . . ?
C53 C52 C57 C56 0.0(3) . . . . ?
C53 C52 B1 C64 -40.1(2) . . . . ?
C53 C52 B1 C58 -160.44(18) . . . . ?
C53 C52 B1 C46 78.2(2) . . . . ?
C53 C54 C55 C56 -0.2(4) . . . . ?
C8 C7 C12 C11 -0.3(4) . . . . ?
C8 C9 C10 C11 -0.4(4) . . . . ?
C89 C90 C91 C92 1.3(4) . . . . ?
C89 C88 C93 C92 3.3(4) . . . . ?
C89 C88 B2 C76 -123.1(2) . . . . ?
C89 C88 B2 C70 -2.7(3) . . . . ?
C89 C88 B2 C82 117.5(2) . . . . ?
C36 C31 C32 C33 1.7(4) . . . . ?
C36 C35 C34 C33 1.7(4) . . . . ?
C42 C37 C38 C39 -2.1(4) . . . . ?
C45 N1 C13 P1 -80.21(17) . . . . ?
C45 N1 C14 C15 71.3(2) . . . . ?
C67 C68 C69 C64 -0.6(3) . . . . ?
C16 P2 O2 Ni1 5.24(12) . . . . ?
C16 P2 C23 C24 83.60(19) . . . . ?
C16 P2 C23 C28 -95.1(2) . . . . ?
C16 P2 C17 C18 -154.24(18) . . . . ?
C16 P2 C17 C22 29.1(2) . . . . ?
C16 N2 C29 C30 -162.72(17) . . . . ?
C16 N2 C15 C14 100.4(2) . . . . ?
C90 C89 C88 C93 -2.0(3) . . . . ?
C90 C89 C88 B2 178.6(2) . . . . ?
C90 C91 C92 C93 0.0(4) . . . . ?
C6 C1 C2 C3 0.6(4) . . . . ?
C6 C5 C4 C3 0.1(5) . . . . ?
C23 P2 O2 Ni1 120.43(10) . . . . ?
C23 P2 C16 N2 -151.64(15) . . . . ?
C23 P2 C17 C18 91.5(2) . . . . ?
C23 P2 C17 C22 -85.1(2) . . . . ?
C23 C24 C25 C26 0.2(4) . . . . ?
C23 C28 C27 C26 0.7(5) . . . . ?
C17 P2 O2 Ni1 -117.18(10) . . . . ?
C17 P2 C16 N2 92.49(16) . . . . ?
C17 P2 C23 C24 -157.88(18) . . . . ?
C17 P2 C23 C28 23.4(2) . . . . ?
C17 C18 C19 C20 0.3(5) . . . . ?
C17 C22 C21 C20 -1.2(5) . . . . ?
C13 P1 O1 Ni1 3.72(12) . . . . ?
C13 P1 C1 C6 37.6(2) . . . . ?
C13 P1 C1 C2 -148.59(17) . . . . ?
C13 P1 C7 C8 -105.28(19) . . . . ?
C13 P1 C7 C12 77.5(2) . . . . ?
C13 N1 C45 C44 102.15(19) . . . . ?
C13 N1 C14 C15 -162.58(16) . . . . ?
C9 C10 C11 C12 0.5(4) . . . . ?
C38 C37 C42 C41 1.1(4) . . . . ?
C83 C84 C85 C86 -0.9(4) . . . . ?
C83 C82 C87 C86 -2.5(4) . . . . ?
C83 C82 B2 C88 128.3(2) . . . . ?
C83 C82 B2 C76 9.0(3) . . . . ?
C83 C82 B2 C70 -112.5(3) . . . . ?
C44 N3 C43 P3 152.49(13) . . . . ?
C44 N3 C30 C29 -132.18(18) . . . . ?
C30 N3 C43 P3 -81.81(17) . . . . ?
C30 N3 C44 C45 72.6(2) . . . . ?
C88 C89 C90 C91 -0.3(4) . . . . ?
C2 C1 C6 C5 -1.9(4) . . . . ?
C2 C3 C4 C5 -1.4(5) . . . . ?
C39 C40 C41 C42 -2.2(4) . . . . ?
C84 C83 C82 C87 1.6(4) . . . . ?
C84 C83 C82 B2 -176.7(2) . . . . ?
C84 C85 C86 C87 0.0(5) . . . . ?
C41 C40 C39 C38 1.1(4) . . . . ?
C14 N1 C45 C44 -132.60(18) . . . . ?
C14 N1 C13 P1 153.81(13) . . . . ?
C12 C7 C8 C9 0.4(3) . . . . ?
C29 N2 C16 P2 153.63(14) . . . . ?
C29 N2 C15 C14 -133.33(18) . . . . ?
C24 C23 C28 C27 -0.3(4) . . . . ?
C24 C25 C26 C27 0.3(4) . . . . ?
C32 C31 C36 C35 0.2(3) . . . . ?
C32 C33 C34 C35 0.2(4) . . . . ?
C76 C81 C80 C79 1.9(4) . . . . ?
C76 C77 C78 C79 -0.3(4) . . . . ?
C70 C71 C72 C73 1.2(4) . . . . ?
C70 C75 C74 C73 1.2(4) . . . . ?
C15 N2 C16 P2 -79.97(18) . . . . ?
C15 N2 C29 C30 70.4(2) . . . . ?
C18 C17 C22 C21 0.7(4) . . . . ?
C82 C83 C84 C85 0.0(4) . . . . ?
C82 C87 C86 C85 1.7(5) . . . . ?
C91 C92 C93 C88 -2.5(5) . . . . ?
B1 C64 C65 C66 173.42(19) . . . . ?
B1 C64 C69 C68 -173.76(19) . . . . ?
B1 C58 C59 C60 -178.0(2) . . . . ?
B1 C58 C63 C62 178.2(2) . . . . ?
B1 C46 C47 C48 173.9(2) . . . . ?
B1 C52 C57 C56 176.49(19) . . . . ?
B1 C52 C53 C54 -175.9(2) . . . . ?
C71 C70 C75 C74 -2.1(4) . . . . ?
C71 C70 B2 C88 -58.8(3) . . . . ?
C71 C70 B2 C76 61.8(3) . . . . ?
C71 C70 B2 C82 -176.1(2) . . . . ?
C71 C72 C73 C74 -2.1(4) . . . . ?
C25 C26 C27 C28 -0.8(5) . . . . ?
C81 C76 C77 C78 2.9(4) . . . . ?
C81 C76 B2 C88 -62.6(3) . . . . ?
C81 C76 B2 C70 177.0(2) . . . . ?
C81 C76 B2 C82 54.4(3) . . . . ?
C81 C80 C79 C78 1.1(4) . . . . ?
C75 C70 C71 C72 0.9(4) . . . . ?
C75 C70 B2 C88 122.1(2) . . . . ?
C75 C70 B2 C76 -117.3(2) . . . . ?
C75 C70 B2 C82 4.8(3) . . . . ?
C75 C74 C73 C72 1.0(4) . . . . ?
C77 C76 C81 C80 -3.8(4) . . . . ?
C77 C76 B2 C88 117.0(2) . . . . ?
C77 C76 B2 C70 -3.4(3) . . . . ?
C77 C76 B2 C82 -126.0(2) . . . . ?
C22 C17 C18 C19 -0.3(4) . . . . ?
C22 C21 C20 C19 1.2(6) . . . . ?
C28 C23 C24 C25 -0.2(4) . . . . ?
C93 C88 B2 C76 57.6(3) . . . . ?
C93 C88 B2 C70 177.9(2) . . . . ?
C93 C88 B2 C82 -61.9(3) . . . . ?
C80 C79 C78 C77 -1.9(4) . . . . ?
C87 C82 B2 C88 -50.0(3) . . . . ?
C87 C82 B2 C76 -169.2(2) . . . . ?
C87 C82 B2 C70 69.2(3) . . . . ?
C21 C20 C19 C18 -0.7(5) . . . . ?
B2 C88 C93 C92 -177.2(3) . . . . ?
B2 C76 C81 C80 175.9(2) . . . . ?
B2 C76 C77 C78 -176.7(2) . . . . ?
B2 C70 C71 C72 -178.3(2) . . . . ?
B2 C70 C75 C74 177.1(2) . . . . ?
B2 C82 C87 C86 176.0(3) . . . . ?
C99 O5 C100 C101 -179.7(9) . . . . ?
C100 O5 C99 C98 177.2(9) . . . . ?
C94 O4 C96 C97 179.6(7) . . . . ?
C96 O4 C94 C95 -178.2(7) . . . . ?
